data_4505145
loop_
_publ_author_name
'Natarajan, Arunkumar'
'Mague, Joel T.'
'Ramamurthy, V.'

_publ_section_title
;
 Viability of a Covalent Chiral Auxiliary Method to Induce Asymmetric
 Induction in Solid-State Photoreactions Explored
;
_journal_issue 6
_journal_name_full 'Crystal Growth &amp; Design'
_journal_page_first 2348
_journal_paper_doi 10.1021/cg0501175
_journal_volume 5
_journal_year 2005
_chemical_formula_moiety 'C24 H27 N O3'
_chemical_formula_sum 'C24 H27 N O3'
_chemical_formula_weight 377.47
_chemical_name_systematic
; 
 (S)-N-(1-hydroxymethyl-2-methylpropyl)-4-(1,2,3,4-
 tetrahydro-1,4-methanonaphthalene-9-carbonyl)-benzamide
;
_space_group_IT_number 19
_symmetry_cell_setting orthorhombic
_symmetry_space_group_name_Hall 'P 2ac 2ab'
_symmetry_space_group_name_H-M 'P 21 21 21'
_atom_sites_solution_hydrogens geom
_atom_sites_solution_primary direct
_atom_sites_solution_secondary difmap
_audit_creation_method SHELXL-97
_cell_angle_alpha 90.00
_cell_angle_beta 90.00
_cell_angle_gamma 90.00
_cell_formula_units_Z 4
_cell_length_a 6.436(2)
_cell_length_b 15.863(5)
_cell_length_c 20.213(7)
_cell_measurement_reflns_used 941
_cell_measurement_temperature 100(2)
_cell_measurement_theta_max 18.804
_cell_measurement_theta_min 2.568
_cell_volume 2063.6(12)
_computing_cell_refinement 'Bruker SMART'
_computing_data_collection 'Bruker SMART'
_computing_data_reduction 'Bruker SAINT'
_computing_molecular_graphics 'Bruker SHELXTL'
_computing_publication_material 'Bruker SHELXTL'
_computing_structure_refinement 'SHELXL-97 (Sheldrick, 1997)'
_computing_structure_solution 'SHELXS-97 (Sheldrick, 1990)'
_diffrn_ambient_temperature 100(2)
_diffrn_measured_fraction_theta_full 1.000
_diffrn_measured_fraction_theta_max 1.000
_diffrn_measurement_device_type 'CCD area detector'
_diffrn_measurement_method 'phi and omega scans'
_diffrn_radiation_monochromator graphite
_diffrn_radiation_source 'fine-focus sealed tube'
_diffrn_radiation_type MoK\a
_diffrn_radiation_wavelength 0.71073
_diffrn_reflns_av_R_equivalents 0.2278
_diffrn_reflns_av_sigmaI/netI 0.2091
_diffrn_reflns_limit_h_max 7
_diffrn_reflns_limit_h_min -7
_diffrn_reflns_limit_k_max 17
_diffrn_reflns_limit_k_min -17
_diffrn_reflns_limit_l_max 22
_diffrn_reflns_limit_l_min -22
_diffrn_reflns_number 12758
_diffrn_reflns_theta_full 23.20
_diffrn_reflns_theta_max 23.20
_diffrn_reflns_theta_min 1.63
_exptl_absorpt_coefficient_mu 0.079
_exptl_absorpt_correction_T_max 0.9992
_exptl_absorpt_correction_T_min 0.9813
_exptl_absorpt_correction_type multi-scan
_exptl_absorpt_process_details SADABS
_exptl_crystal_colour Colorless
_exptl_crystal_density_diffrn 1.215
_exptl_crystal_density_method 'not measured'
_exptl_crystal_description Plate
_exptl_crystal_F_000 808
_exptl_crystal_size_max 0.24
_exptl_crystal_size_mid 0.11
_exptl_crystal_size_min 0.01
_refine_diff_density_max 0.251
_refine_diff_density_min -0.203
_refine_diff_density_rms 0.055
_refine_ls_abs_structure_details 'Flack H D (1983), Acta Cryst. A39, 876-881'
_refine_ls_abs_structure_Flack -2(4)
_refine_ls_extinction_coef 0.0070(12)
_refine_ls_extinction_expression Fc^*^=kFc[1+0.001xFc^2^\l^3^/sin(2\q)]^-1/4^
_refine_ls_extinction_method SHELXL
_refine_ls_goodness_of_fit_ref 0.972
_refine_ls_hydrogen_treatment constr
_refine_ls_matrix_type full
_refine_ls_number_parameters 257
_refine_ls_number_reflns 2942
_refine_ls_number_restraints 0
_refine_ls_restrained_S_all 0.972
_refine_ls_R_factor_all 0.1944
_refine_ls_R_factor_gt 0.0706
_refine_ls_shift/su_max 0.004
_refine_ls_shift/su_mean 0.001
_refine_ls_structure_factor_coef Fsqd
_refine_ls_weighting_details 'calc w=1/[\s^2^(Fo^2^)+(0.0455P)^2^+0.0000P] where P=(Fo^2^+2Fc^2^)/3'
_refine_ls_weighting_scheme calc
_refine_ls_wR_factor_gt 0.1103
_refine_ls_wR_factor_ref 0.1485
_reflns_number_gt 1358
_reflns_number_total 2942
_reflns_threshold_expression >2sigma(I)
_cod_data_source_file cg0501175si20050330_101008.cif
_cod_data_source_block vr124_(Compound_2a)
_cod_depositor_comments
;
The following automatic conversions were performed:

'_symmetry_cell_setting' value 'Orthorhombic' changed to
'orthorhombic' according to
/home/saulius/struct/CIF-dictionaries/cif_core.dic dictionary named
'cif_core.dic' version 2.4.1 from 2010-06-29.

Automatic conversion script
Id: cif_fix_values 1715 2011-07-08 13:25:40Z adriana 
;
_cod_original_cell_volume 2063.7(12)
_cod_original_sg_symbol_H-M P2(1)2(1)2(1)
_cod_database_code 4505145

loop_
_symmetry_equiv_pos_as_xyz
'x, y, z'
'-x+1/2, -y, z+1/2'
'-x, y+1/2, -z+1/2'
'x+1/2, -y+1/2, -z'

loop_
_atom_site_label
_atom_site_type_symbol
_atom_site_fract_x
_atom_site_fract_y
_atom_site_fract_z
_atom_site_U_iso_or_equiv
_atom_site_adp_type
_atom_site_occupancy
_atom_site_symmetry_multiplicity
_atom_site_calc_flag
_atom_site_refinement_flags
O1 O 0.1747(8) 0.3222(3) 0.1039(3) 0.0562(18) Uani 1 1 d .
O2 O 1.0285(7) 0.5679(3) -0.0326(2) 0.0313(13) Uani 1 1 d .
O3 O 0.8104(6) 0.8125(3) 0.0020(2) 0.0340(13) Uani 1 1 d .
H3O H 0.7316 0.8479 0.0200 0.051 Uiso 1 1 calc R
N1 N 0.7309(8) 0.6441(3) -0.0445(3) 0.0321(16) Uani 1 1 d .
H1N H 0.5927 0.6494 -0.0360 0.039 Uiso 1 1 d R
C1 C 0.6382(12) 0.1383(4) 0.1929(4) 0.039(2) Uani 1 1 d .
C2 C 0.8042(13) 0.0892(5) 0.2165(4) 0.057(3) Uani 1 1 d .
H2 H 0.9326 0.0873 0.1934 0.069 Uiso 1 1 calc R
C3 C 0.7757(15) 0.0427(5) 0.2755(4) 0.057(3) Uani 1 1 d .
H3 H 0.8858 0.0091 0.2924 0.069 Uiso 1 1 calc R
C4 C 0.5904(15) 0.0460(5) 0.3083(4) 0.058(3) Uani 1 1 d .
H4 H 0.5748 0.0159 0.3487 0.070 Uiso 1 1 calc R
C5 C 0.4238(14) 0.0926(5) 0.2838(4) 0.054(3) Uani 1 1 d .
H5 H 0.2939 0.0930 0.3061 0.064 Uiso 1 1 calc R
C6 C 0.4522(13) 0.1380(5) 0.2265(4) 0.041(2) Uani 1 1 d .
C7 C 0.3078(12) 0.1911(4) 0.1850(3) 0.0340(19) Uani 1 1 d .
H7 H 0.1821 0.2129 0.2085 0.041 Uiso 1 1 calc R
C8 C 0.2639(12) 0.1388(4) 0.1216(3) 0.043(2) Uani 1 1 d .
H8A H 0.1506 0.1642 0.0952 0.052 Uiso 1 1 calc R
H8B H 0.2263 0.0799 0.1326 0.052 Uiso 1 1 calc R
C9 C 0.4777(10) 0.1428(4) 0.0833(3) 0.037(2) Uani 1 1 d .
H9A H 0.5343 0.0856 0.0753 0.044 Uiso 1 1 calc R
H9B H 0.4630 0.1725 0.0405 0.044 Uiso 1 1 calc R
C10 C 0.6163(11) 0.1931(4) 0.1320(4) 0.037(2) Uani 1 1 d .
H10 H 0.7481 0.2166 0.1133 0.045 Uiso 1 1 calc R
C11 C 0.4582(11) 0.2586(4) 0.1595(3) 0.032(2) Uani 1 1 d .
H11 H 0.5211 0.2895 0.1977 0.039 Uiso 1 1 calc R
C12 C 0.3661(13) 0.3195(5) 0.1122(4) 0.038(2) Uani 1 1 d .
C13 C 0.4967(11) 0.3827(4) 0.0764(3) 0.0284(19) Uani 1 1 d .
C14 C 0.7034(11) 0.3987(4) 0.0934(3) 0.030(2) Uani 1 1 d .
H14 H 0.7696 0.3660 0.1267 0.036 Uiso 1 1 calc R
C15 C 0.8115(11) 0.4625(4) 0.0616(3) 0.0273(19) Uani 1 1 d .
H15 H 0.9520 0.4734 0.0731 0.033 Uiso 1 1 calc R
C16 C 0.7149(10) 0.5110(4) 0.0124(3) 0.0223(18) Uani 1 1 d .
C17 C 0.5107(10) 0.4932(4) -0.0050(3) 0.0317(19) Uani 1 1 d .
H17 H 0.4448 0.5248 -0.0390 0.038 Uiso 1 1 calc R
C18 C 0.4033(11) 0.4296(4) 0.0268(3) 0.0314(19) Uani 1 1 d .
H18 H 0.2637 0.4179 0.0145 0.038 Uiso 1 1 calc R
C19 C 0.8372(11) 0.5772(4) -0.0226(4) 0.032(2) Uani 1 1 d .
C20 C 0.8136(11) 0.7106(4) -0.0865(4) 0.033(2) Uani 1 1 d .
H20 H 0.9683 0.7100 -0.0820 0.039 Uiso 1 1 calc R
C21 C 0.7376(11) 0.7951(4) -0.0636(4) 0.040(2) Uani 1 1 d .
H21A H 0.7878 0.8393 -0.0942 0.047 Uiso 1 1 calc R
H21B H 0.5838 0.7959 -0.0641 0.047 Uiso 1 1 calc R
C22 C 0.7618(12) 0.6943(4) -0.1593(4) 0.045(2) Uani 1 1 d .
H22 H 0.8166 0.7431 -0.1853 0.054 Uiso 1 1 calc R
C23 C 0.5281(13) 0.6886(5) -0.1728(4) 0.068(3) Uani 1 1 d .
H23A H 0.4698 0.6407 -0.1485 0.103 Uiso 1 1 calc R
H23B H 0.5046 0.6808 -0.2203 0.103 Uiso 1 1 calc R
H23C H 0.4604 0.7407 -0.1582 0.103 Uiso 1 1 calc R
C24 C 0.8711(14) 0.6143(4) -0.1850(4) 0.061(3) Uani 1 1 d .
H24A H 1.0211 0.6243 -0.1873 0.092 Uiso 1 1 calc R
H24B H 0.8184 0.6005 -0.2292 0.092 Uiso 1 1 calc R
H24C H 0.8431 0.5673 -0.1548 0.092 Uiso 1 1 calc R

loop_
_atom_site_aniso_label
_atom_site_aniso_U_11
_atom_site_aniso_U_22
_atom_site_aniso_U_33
_atom_site_aniso_U_23
_atom_site_aniso_U_13
_atom_site_aniso_U_12
O1 0.019(4) 0.054(4) 0.096(5) 0.028(3) 0.005(3) 0.001(3)
O2 0.019(3) 0.021(3) 0.054(4) 0.004(2) 0.001(3) -0.001(2)
O3 0.026(3) 0.025(3) 0.051(4) 0.000(3) -0.002(3) 0.001(2)
N1 0.019(3) 0.025(3) 0.052(4) 0.008(3) 0.002(3) -0.005(3)
C1 0.029(5) 0.039(5) 0.049(6) 0.008(5) -0.001(4) 0.002(4)
C2 0.046(6) 0.049(5) 0.077(7) 0.007(5) -0.011(6) -0.011(6)
C3 0.043(6) 0.060(6) 0.070(7) 0.032(5) -0.025(6) -0.016(5)
C4 0.070(7) 0.055(6) 0.051(6) 0.004(5) -0.016(6) -0.024(6)
C5 0.062(6) 0.053(6) 0.046(6) 0.007(5) -0.004(5) -0.030(5)
C6 0.050(6) 0.033(5) 0.038(6) -0.008(4) -0.004(5) -0.015(5)
C7 0.029(5) 0.033(4) 0.039(5) 0.002(4) 0.012(4) -0.005(4)
C8 0.048(6) 0.037(5) 0.044(5) 0.006(4) -0.005(5) -0.002(4)
C9 0.035(5) 0.033(5) 0.041(5) -0.007(4) -0.001(4) -0.008(4)
C10 0.029(5) 0.033(5) 0.050(6) 0.004(5) 0.006(4) -0.009(4)
C11 0.031(5) 0.033(5) 0.033(5) 0.001(4) -0.004(4) -0.008(4)
C12 0.032(5) 0.038(5) 0.046(6) 0.000(5) 0.013(4) 0.001(4)
C13 0.020(5) 0.026(5) 0.039(5) 0.003(4) 0.002(4) -0.011(4)
C14 0.026(5) 0.035(5) 0.029(5) -0.001(4) 0.006(4) 0.013(4)
C15 0.018(4) 0.020(4) 0.043(5) -0.003(4) -0.005(4) -0.002(4)
C16 0.015(4) 0.019(4) 0.033(5) -0.002(4) 0.013(4) 0.001(3)
C17 0.017(4) 0.028(4) 0.051(5) -0.002(4) -0.003(4) 0.003(4)
C18 0.029(5) 0.028(4) 0.038(5) -0.006(4) -0.002(4) 0.001(4)
C19 0.030(5) 0.024(4) 0.043(6) 0.002(4) -0.008(4) -0.001(4)
C20 0.021(4) 0.021(4) 0.056(6) 0.009(4) 0.015(4) -0.001(4)
C21 0.022(4) 0.035(5) 0.061(6) 0.012(4) -0.008(4) -0.010(4)
C22 0.056(6) 0.032(5) 0.046(6) 0.004(4) 0.005(5) 0.002(5)
C23 0.081(7) 0.062(6) 0.063(7) 0.004(5) -0.025(6) -0.004(6)
C24 0.103(8) 0.031(5) 0.049(6) 0.002(4) 0.006(5) -0.005(5)

loop_
_atom_type_symbol
_atom_type_description
_atom_type_scat_dispersion_real
_atom_type_scat_dispersion_imag
_atom_type_scat_source
C C 0.0033 0.0016 'International Tables Vol C Tables 4.2.6.8 and 6.1.1.4'
H H 0.0000 0.0000 'International Tables Vol C Tables 4.2.6.8 and 6.1.1.4'
N N 0.0061 0.0033 'International Tables Vol C Tables 4.2.6.8 and 6.1.1.4'
O O 0.0106 0.0060 'International Tables Vol C Tables 4.2.6.8 and 6.1.1.4'

loop_
_geom_angle_atom_site_label_1
_geom_angle_atom_site_label_2
_geom_angle_atom_site_label_3
_geom_angle
C19 N1 C20 125.5(6)
C6 C1 C2 119.4(7)
C6 C1 C10 108.8(7)
C2 C1 C10 131.8(7)
C1 C2 C3 118.5(8)
C4 C3 C2 120.2(8)
C3 C4 C5 121.3(8)
C6 C5 C4 118.4(8)
C5 C6 C1 122.2(8)
C5 C6 C7 132.7(8)
C1 C6 C7 105.0(7)
C6 C7 C11 100.8(6)
C6 C7 C8 105.9(6)
C11 C7 C8 102.1(6)
C7 C8 C9 102.9(6)
C10 C9 C8 102.2(5)
C1 C10 C9 105.9(6)
C1 C10 C11 98.9(6)
C9 C10 C11 101.2(6)
C12 C11 C7 114.8(6)
C12 C11 C10 117.7(6)
C7 C11 C10 93.8(5)
O1 C12 C11 120.3(7)
O1 C12 C13 118.0(7)
C11 C12 C13 121.6(7)
C18 C13 C14 119.6(7)
C18 C13 C12 117.8(7)
C14 C13 C12 122.6(7)
C15 C14 C13 119.7(7)
C14 C15 C16 120.5(6)
C17 C16 C15 119.2(6)
C17 C16 C19 121.5(7)
C15 C16 C19 119.2(6)
C18 C17 C16 120.2(7)
C17 C18 C13 120.8(7)
O2 C19 N1 122.7(7)
O2 C19 C16 120.8(6)
N1 C19 C16 116.4(6)
N1 C20 C21 110.3(6)
N1 C20 C22 111.1(6)
C21 C20 C22 112.1(6)
O3 C21 C20 110.6(6)
C23 C22 C20 113.3(7)
C23 C22 C24 109.8(7)
C20 C22 C24 111.3(6)

loop_
_geom_bond_atom_site_label_1
_geom_bond_atom_site_label_2
_geom_bond_distance
O1 C12 1.244(8)
O2 C19 1.256(7)
O3 C21 1.432(7)
N1 C19 1.338(7)
N1 C20 1.456(8)
C1 C6 1.377(10)
C1 C2 1.406(10)
C1 C10 1.514(9)
C2 C3 1.413(9)
C3 C4 1.366(10)
C4 C5 1.394(10)
C5 C6 1.376(9)
C6 C7 1.508(10)
C7 C11 1.533(9)
C7 C8 1.554(9)
C8 C9 1.580(9)
C9 C10 1.550(8)
C10 C11 1.556(9)
C11 C12 1.484(9)
C12 C13 1.495(9)
C13 C18 1.385(8)
C13 C14 1.398(9)
C14 C15 1.386(8)
C15 C16 1.402(8)
C16 C17 1.390(9)
C16 C19 1.491(9)
C17 C18 1.382(8)
C20 C21 1.500(8)
C20 C22 1.530(9)
C22 C23 1.531(10)
C22 C24 1.541(9)

loop_
_geom_hbond_atom_site_label_D
_geom_hbond_atom_site_label_H
_geom_hbond_atom_site_label_A
_geom_hbond_distance_DH
_geom_hbond_distance_HA
_geom_hbond_distance_DA
_geom_hbond_angle_DHA
_geom_hbond_site_symmetry_A
O3 H3O O2 0.84 1.89 2.697(6) 161.8 4_465
N1 H1N O3 0.91 2.03 2.922(7) 164.6 4_465

loop_
_geom_torsion_atom_site_label_1
_geom_torsion_atom_site_label_2
_geom_torsion_atom_site_label_3
_geom_torsion_atom_site_label_4
_geom_torsion
C6 C1 C2 C3 -1.6(11)
C10 C1 C2 C3 -178.8(7)
C1 C2 C3 C4 -0.1(12)
C2 C3 C4 C5 2.0(13)
C3 C4 C5 C6 -2.2(12)
C4 C5 C6 C1 0.4(12)
C4 C5 C6 C7 176.8(7)
C2 C1 C6 C5 1.5(12)
C10 C1 C6 C5 179.2(6)
C2 C1 C6 C7 -175.7(6)
C10 C1 C6 C7 2.0(8)
C5 C6 C7 C11 147.0(8)
C1 C6 C7 C11 -36.2(7)
C5 C6 C7 C8 -106.9(9)
C1 C6 C7 C8 69.9(7)
C6 C7 C8 C9 -71.1(7)
C11 C7 C8 C9 34.0(7)
C7 C8 C9 C10 2.6(7)
C6 C1 C10 C9 -72.4(8)
C2 C1 C10 C9 105.0(9)
C6 C1 C10 C11 32.1(7)
C2 C1 C10 C11 -150.6(8)
C8 C9 C10 C1 65.0(7)
C8 C9 C10 C11 -37.7(6)
C6 C7 C11 C12 176.1(6)
C8 C7 C11 C12 67.1(7)
C6 C7 C11 C10 53.1(6)
C8 C7 C11 C10 -55.9(6)
C1 C10 C11 C12 -171.2(6)
C9 C10 C11 C12 -63.0(7)
C1 C10 C11 C7 -50.5(6)
C9 C10 C11 C7 57.7(6)
C7 C11 C12 O1 11.4(10)
C10 C11 C12 O1 120.4(8)
C7 C11 C12 C13 -172.5(6)
C10 C11 C12 C13 -63.4(9)
O1 C12 C13 C18 -12.1(10)
C11 C12 C13 C18 171.6(6)
O1 C12 C13 C14 164.5(7)
C11 C12 C13 C14 -11.7(10)
C18 C13 C14 C15 1.4(10)
C12 C13 C14 C15 -175.2(6)
C13 C14 C15 C16 0.0(10)
C14 C15 C16 C17 -1.4(9)
C14 C15 C16 C19 -177.9(6)
C15 C16 C17 C18 1.4(9)
C19 C16 C17 C18 177.8(6)
C16 C17 C18 C13 0.0(10)
C14 C13 C18 C17 -1.4(10)
C12 C13 C18 C17 175.3(6)
C20 N1 C19 O2 5.3(11)
C20 N1 C19 C16 -172.1(6)
C17 C16 C19 O2 -144.2(6)
C15 C16 C19 O2 32.1(10)
C17 C16 C19 N1 33.2(10)
C15 C16 C19 N1 -150.4(6)
C19 N1 C20 C21 -138.4(7)
C19 N1 C20 C22 96.6(8)
N1 C20 C21 O3 62.6(7)
C22 C20 C21 O3 -172.9(6)
N1 C20 C22 C23 59.1(8)
C21 C20 C22 C23 -64.9(8)
N1 C20 C22 C24 -65.3(8)
C21 C20 C22 C24 170.8(6)
